data_7236221
loop_
_publ_author_name
'Behbehani, Haider'
'Ibrahim, Hamada Mohamed'

_publ_section_title
;
 An efficient ultrasonic-mediated one-pot synthesis of
 2,3,6,7,9-pentaazabicyclo[3.3.1]nonanes via a N,N-dimethylformamide
 dimethylacetal catalyzed Mannich-like reaction
;
_journal_issue 58
_journal_name_full 'RSC Advances'
_journal_page_first 52700
_journal_paper_doi 10.1039/C6RA09210A
_journal_volume 6
_journal_year 2016
_chemical_formula_sum 'C30 H19 Cl4 N5 O2'
_chemical_formula_weight 623.30
_chemical_name_common Hamada_167_19_10_15
_space_group_crystal_system monoclinic
_space_group_IT_number 14
_space_group_name_Hall '-P 2ybc'
_space_group_name_H-M_alt 'P 1 21/c 1'
_atom_sites_solution_hydrogens geom
_atom_sites_solution_primary direct
_atom_sites_solution_secondary difmap
_audit_update_record
;
2016-03-29 deposited with the CCDC.
2016-05-23 downloaded from the CCDC.
;
_cell_angle_alpha 90
_cell_angle_beta 98.014(2)
_cell_angle_gamma 90
_cell_formula_units_Z 8
_cell_length_a 17.2707(5)
_cell_length_b 26.2035(8)
_cell_length_c 12.8526(4)
_cell_measurement_reflns_used 4452
_cell_measurement_temperature 296.(2)
_cell_measurement_theta_max 49.1995
_cell_measurement_theta_min 3.0857
_cell_volume 5759.7(3)
_computing_cell_refinement 'SAINT V8.18C (Bruker AXS Inc., 2011)'
_computing_data_collection 'Bruker Instrument Service v2012.4.0.0'
_computing_data_reduction 'SAINT V8.18C (Bruker AXS Inc., 2011)'
_computing_structure_refinement 'SHELXL-97 (Sheldrick, 2008)'
_computing_structure_solution 'SHELXS-97 (Sheldrick, 2008)'
_diffrn_ambient_temperature 296.(2)
_diffrn_detector_area_resol_mean 8.3333
_diffrn_measured_fraction_theta_full 0.979
_diffrn_measured_fraction_theta_max 0.979
_diffrn_measurement_device_type 'Bruker X8 Prospector'
_diffrn_radiation_wavelength 1.54178
_diffrn_reflns_av_R_equivalents 0.1416
_diffrn_reflns_av_sigmaI/netI 0.1551
_diffrn_reflns_limit_h_max 19
_diffrn_reflns_limit_h_min -20
_diffrn_reflns_limit_k_max 30
_diffrn_reflns_limit_k_min -27
_diffrn_reflns_limit_l_max 15
_diffrn_reflns_limit_l_min -15
_diffrn_reflns_number 36273
_diffrn_reflns_theta_full 66.62
_diffrn_reflns_theta_max 66.62
_diffrn_reflns_theta_min 2.58
_exptl_absorpt_coefficient_mu 4.048
_exptl_absorpt_correction_T_max 0.94
_exptl_absorpt_correction_T_min 0.57
_exptl_absorpt_correction_type multi-scan
_exptl_absorpt_process_details 'SADABS V2008/1 (Bruker AXS Inc.)'
_exptl_crystal_colour 'clear yellow'
_exptl_crystal_density_diffrn 1.438
_exptl_crystal_density_method 'not measured'
_exptl_crystal_description Flake
_exptl_crystal_F_000 2544
_exptl_crystal_size_max 0.400
_exptl_crystal_size_mid 0.270
_exptl_crystal_size_min 0.020
_refine_diff_density_max 0.428
_refine_diff_density_min -0.633
_refine_ls_extinction_method none
_refine_ls_goodness_of_fit_ref 1.007
_refine_ls_hydrogen_treatment mixed
_refine_ls_matrix_type full
_refine_ls_number_parameters 739
_refine_ls_number_reflns 9976
_refine_ls_number_restraints 0
_refine_ls_restrained_S_all 1.007
_refine_ls_R_factor_all 0.1869
_refine_ls_R_factor_gt 0.0890
_refine_ls_shift/su_max 0.000
_refine_ls_shift/su_mean 0.000
_refine_ls_structure_factor_coef Fsqd
_refine_ls_weighting_details 'calc w=1/[\s^2^(Fo^2^)+(0.1635P)^2^+0.0000P] where P=(Fo^2^+2Fc^2^)/3'
_refine_ls_weighting_scheme calc
_refine_ls_wR_factor_gt 0.2411
_refine_ls_wR_factor_ref 0.3199
_reflns_number_gt 4495
_reflns_number_total 9976
_reflns_threshold_expression >2sigma(I)
_cod_data_source_file c6ra09210a1.cif
_cod_data_source_block I
_cod_database_code 7236221

loop_
_space_group_symop_operation_xyz
'x, y, z'
'-x, y+1/2, -z+1/2'
'-x, -y, -z'
'x, -y-1/2, z-1/2'

loop_
_atom_site_type_symbol
_atom_site_label
_atom_site_fract_x
_atom_site_fract_y
_atom_site_fract_z
_atom_site_U_iso_or_equiv
_atom_site_adp_type
_atom_site_calc_flag
_atom_site_refinement_flags
_atom_site_occupancy
Cl Cl2 0.95438(14) 0.84265(12) 0.4321(2) 0.1108(10) Uani d . 1
Cl Cl4 0.58182(19) 0.51517(11) 0.6658(2) 0.1272(12) Uani d . 1
Cl Cl1 0.40923(18) 0.95281(9) 0.5437(3) 0.1256(11) Uani d . 1
Cl Cl3 0.76453(16) 0.53056(10) -0.02984(19) 0.1038(9) Uani d . 1
Cl Cl6 1.22852(15) 0.10924(12) 0.1201(2) 0.1224(11) Uani d . 1
Cl Cl8 0.8459(3) 0.51673(10) -0.2975(3) 0.1692(17) Uani d . 1
Cl Cl5 0.70345(14) 0.02127(8) -0.17472(18) 0.0894(7) Uani d . 1
Cl Cl7 0.96342(19) 0.52799(9) 0.3690(2) 0.1169(10) Uani d . 1
O O1 0.6834(3) 0.7753(2) 0.0386(4) 0.0720(15) Uani d . 1
O O2 0.4020(3) 0.70449(17) 0.3992(3) 0.0549(12) Uani d . 1
O O3 0.9821(3) 0.2623(2) 0.3268(4) 0.0741(16) Uani d . 1
O O4 0.7235(3) 0.28718(17) -0.1690(3) 0.0520(12) Uani d . 1
N N4 0.5602(3) 0.6802(2) 0.1447(4) 0.0466(14) Uani d . 1
N N5 0.5325(3) 0.6664(2) 0.2333(4) 0.0502(14) Uani d . 1
N N3 0.5788(3) 0.79928(19) 0.2380(4) 0.0434(13) Uani d . 1
N N2 0.5082(3) 0.7923(2) 0.2707(4) 0.0444(13) Uani d . 1
N N1 0.4640(3) 0.7438(2) 0.1156(4) 0.0513(15) Uani d . 1
H H1 0.4258 0.7475 0.0655 0.062 Uiso calc R 1
N N9 0.8544(3) 0.33692(19) 0.1500(4) 0.0418(13) Uani d . 1
N N10 0.8312(3) 0.3431(2) 0.0480(4) 0.0415(13) Uani d . 1
N N8 0.8780(3) 0.2102(2) 0.1045(4) 0.0434(13) Uani d . 1
N N7 0.8104(3) 0.21382(19) 0.0386(4) 0.0419(13) Uani d . 1
N N6 0.7606(3) 0.27298(19) 0.1549(4) 0.0385(12) Uani d . 1
H H6 0.7208 0.2721 0.1883 0.046 Uiso calc R 1
C C13 0.8725(4) 0.8257(3) 0.3487(6) 0.062(2) Uani d . 1
C C14 0.8612(5) 0.8457(3) 0.2490(7) 0.073(2) Uani d . 1
H H14 0.897 0.8688 0.2285 0.088 Uiso calc R 1
C C15 0.7966(4) 0.8313(3) 0.1789(6) 0.062(2) Uani d . 1
H H15 0.7895 0.8442 0.1108 0.074 Uiso calc R 1
C C10 0.7423(4) 0.7975(3) 0.2107(5) 0.0487(17) Uani d . 1
C C9 0.6752(4) 0.7810(3) 0.1296(5) 0.0512(17) Uani d . 1
C C8 0.5995(4) 0.7690(2) 0.1649(5) 0.0459(16) Uani d . 1
C C16 0.5442(4) 0.7312(3) 0.1038(5) 0.0475(17) Uani d . 1
H H16 0.5507 0.7322 0.0293 0.057 Uiso calc R 1
C C23 0.4886(4) 0.6992(2) 0.2762(4) 0.0420(15) Uani d . 1
C C24 0.4574(4) 0.6817(3) 0.3702(5) 0.0453(16) Uani d . 1
C C25 0.4914(4) 0.6375(2) 0.4340(5) 0.0416(15) Uani d . 1
C C26 0.4417(4) 0.6106(3) 0.4902(5) 0.0567(19) Uani d . 1
H H26 0.3887 0.6186 0.4813 0.068 Uiso calc R 1
C C27 0.4699(5) 0.5722(3) 0.5591(6) 0.075(2) Uani d . 1
H H27 0.4353 0.5541 0.5947 0.089 Uiso calc R 1
C C28 0.5478(5) 0.5603(3) 0.5757(6) 0.070(2) Uani d . 1
C C12 0.8199(4) 0.7918(3) 0.3800(6) 0.0579(19) Uani d . 1
H H12 0.8288 0.7776 0.4469 0.07 Uiso calc R 1
C C11 0.7529(4) 0.7787(3) 0.3116(5) 0.0524(18) Uani d . 1
H H11 0.7156 0.7573 0.334 0.063 Uiso calc R 1
C C2 0.4818(3) 0.8326(2) 0.3306(4) 0.0386(15) Uani d . 1
C C3 0.4240(4) 0.8229(2) 0.3932(5) 0.0480(17) Uani d . 1
H H3 0.401 0.7908 0.393 0.058 Uiso calc R 1
C C4 0.4012(4) 0.8610(3) 0.4554(5) 0.0578(19) Uani d . 1
H H4 0.3616 0.8547 0.496 0.069 Uiso calc R 1
C C5 0.4350(4) 0.9078(3) 0.4588(6) 0.0591(19) Uani d . 1
C C6 0.4898(4) 0.9183(3) 0.3930(6) 0.063(2) Uani d . 1
H H6A 0.511 0.9508 0.3918 0.075 Uiso calc R 1
C C7 0.5130(4) 0.8808(2) 0.3292(5) 0.0530(18) Uani d . 1
H H7 0.55 0.8881 0.2851 0.064 Uiso calc R 1
C C1 0.4598(4) 0.7490(2) 0.2260(4) 0.0392(15) Uani d . 1
H H1A 0.4053 0.7545 0.2367 0.047 Uiso calc R 1
C C17 0.6090(4) 0.6438(3) 0.1021(5) 0.0466(17) Uani d . 1
C C22 0.6176(5) 0.5961(3) 0.1443(6) 0.075(2) Uani d . 1
H H22 0.5917 0.5871 0.2003 0.09 Uiso calc R 1
C C21 0.6657(5) 0.5607(3) 0.1030(6) 0.083(3) Uani d . 1
H H21 0.6707 0.5279 0.1309 0.099 Uiso calc R 1
C C20 0.7059(4) 0.5739(3) 0.0210(5) 0.066(2) Uani d . 1
C C19 0.6958(4) 0.6214(3) -0.0197(6) 0.062(2) Uani d . 1
H H19 0.7217 0.6305 -0.0757 0.074 Uiso calc R 1
C C18 0.6482(4) 0.6566(3) 0.0192(5) 0.0576(19) Uani d . 1
H H18 0.6425 0.689 -0.0102 0.069 Uiso calc R 1
C C29 0.5979(5) 0.5877(4) 0.5211(6) 0.077(2) Uani d . 1
H H29 0.651 0.58 0.5317 0.093 Uiso calc R 1
C C30 0.5707(4) 0.6264(3) 0.4507(5) 0.064(2) Uani d . 1
H H30 0.6053 0.6446 0.4154 0.077 Uiso calc R 1
C C43 1.1549(5) 0.1465(3) 0.1546(7) 0.071(2) Uani d . 1
C C42 1.1014(4) 0.1676(3) 0.0765(6) 0.063(2) Uani d . 1
H H42 1.1059 0.1615 0.0064 0.075 Uiso calc R 1
C C41 1.0406(4) 0.1981(3) 0.1026(5) 0.0534(18) Uani d . 1
H H41 1.0043 0.2119 0.0498 0.064 Uiso calc R 1
C C40 1.0345(4) 0.2077(3) 0.2066(5) 0.0503(17) Uani d . 1
C C39 0.9722(4) 0.2404(3) 0.2425(5) 0.0489(17) Uani d . 1
C C38 0.8969(4) 0.2471(2) 0.1720(5) 0.0417(15) Uani d . 1
C C46 0.8400(4) 0.2875(2) 0.1976(4) 0.0389(14) Uani d . 1
H H46 0.8439 0.2913 0.274 0.047 Uiso calc R 1
C C53 0.7939(4) 0.3064(2) -0.0046(4) 0.0381(14) Uani d . 1
C C54 0.7686(4) 0.3165(2) -0.1153(5) 0.0421(15) Uani d . 1
C C55 0.7932(4) 0.3649(2) -0.1629(4) 0.0453(16) Uani d . 1
C C56 0.8687(5) 0.3840(3) -0.1465(6) 0.074(2) Uani d . 1
H H56 0.9081 0.3654 -0.1066 0.089 Uiso calc R 1
C C57 0.8857(6) 0.4301(4) -0.1887(7) 0.100(4) Uani d . 1
H H57 0.9367 0.4423 -0.1782 0.12 Uiso calc R 1
C C58 0.8289(8) 0.4576(3) -0.2454(8) 0.090(3) Uani d . 1
C C32 0.7849(4) 0.1677(2) -0.0124(4) 0.0400(15) Uani d . 1
C C33 0.7292(4) 0.1694(2) -0.1033(5) 0.0478(17) Uani d . 1
H H33 0.7083 0.2004 -0.1293 0.057 Uiso calc R 1
C C34 0.7061(4) 0.1236(3) -0.1536(5) 0.0510(17) Uani d . 1
H H34 0.6704 0.1242 -0.2149 0.061 Uiso calc R 1
C C35 0.7352(4) 0.0780(3) -0.1143(5) 0.0556(19) Uani d . 1
C C36 0.7908(5) 0.0766(3) -0.0262(6) 0.065(2) Uani d . 1
H H36 0.812 0.0456 -0.0014 0.078 Uiso calc R 1
C C37 0.8149(4) 0.1215(3) 0.0252(5) 0.0554(18) Uani d . 1
H H37 0.8516 0.1205 0.0854 0.067 Uiso calc R 1
C C31 0.7613(4) 0.2603(2) 0.0454(4) 0.0370(14) Uani d . 1
H H31 0.7078 0.2536 0.0116 0.044 Uiso calc R 1
C C59 0.7543(7) 0.4396(3) -0.2650(8) 0.097(3) Uani d . 1
H H59 0.7156 0.4587 -0.305 0.117 Uiso calc R 1
C C60 0.7366(5) 0.3926(3) -0.2249(6) 0.066(2) Uani d . 1
H H60 0.6861 0.3796 -0.2399 0.079 Uiso calc R 1
C C47 0.8807(4) 0.3826(2) 0.2046(5) 0.0436(16) Uani d . 1
C C48 0.9281(4) 0.3798(3) 0.3025(5) 0.0533(18) Uani d . 1
H H48 0.9423 0.3484 0.333 0.064 Uiso calc R 1
C C49 0.9531(5) 0.4247(3) 0.3525(6) 0.067(2) Uani d . 1
H H49 0.984 0.4235 0.4178 0.081 Uiso calc R 1
C C50 0.9326(5) 0.4718(3) 0.3060(6) 0.066(2) Uani d . 1
C C51 0.8862(5) 0.4734(3) 0.2112(6) 0.075(2) Uani d . 1
H H51 0.8715 0.5048 0.1807 0.09 Uiso calc R 1
C C52 0.8610(5) 0.4293(3) 0.1603(6) 0.066(2) Uani d . 1
H H52 0.8302 0.431 0.095 0.08 Uiso calc R 1
C C45 1.0896(4) 0.1873(3) 0.2846(6) 0.065(2) Uani d . 1
H H45 1.0862 0.1941 0.3548 0.078 Uiso calc R 1
C C44 1.1494(5) 0.1568(3) 0.2582(7) 0.074(2) Uani d . 1
H H44 1.186 0.1432 0.3108 0.088 Uiso calc R 1

loop_
_atom_site_aniso_label
_atom_site_aniso_U_11
_atom_site_aniso_U_22
_atom_site_aniso_U_33
_atom_site_aniso_U_12
_atom_site_aniso_U_13
_atom_site_aniso_U_23
Cl2 0.0655(16) 0.168(3) 0.0971(17) -0.0278(16) 0.0031(13) -0.0129(17)
Cl4 0.177(3) 0.115(2) 0.0939(19) 0.081(2) 0.0361(18) 0.0421(16)
Cl1 0.154(3) 0.0669(15) 0.180(3) -0.0136(15) 0.108(2) -0.0433(17)
Cl3 0.120(2) 0.1102(19) 0.0914(17) 0.0452(16) 0.0501(15) -0.0001(14)
Cl6 0.0838(18) 0.136(2) 0.157(2) 0.0573(17) 0.0528(17) 0.030(2)
Cl8 0.302(5) 0.0623(17) 0.168(3) -0.039(2) 0.119(3) 0.0116(18)
Cl5 0.1111(19) 0.0600(13) 0.0976(17) -0.0081(12) 0.0167(14) -0.0332(12)
Cl7 0.183(3) 0.0681(15) 0.0912(18) -0.0094(16) -0.0089(17) -0.0347(13)
O1 0.095(4) 0.086(4) 0.043(3) -0.021(3) 0.039(3) -0.009(3)
O2 0.066(3) 0.051(3) 0.053(3) 0.005(2) 0.028(2) 0.005(2)
O3 0.081(4) 0.091(4) 0.045(3) 0.023(3) -0.012(3) -0.021(3)
O4 0.066(3) 0.055(3) 0.036(2) -0.006(2) 0.008(2) -0.004(2)
N4 0.063(4) 0.051(3) 0.030(3) -0.003(3) 0.023(3) -0.003(2)
N5 0.062(4) 0.060(4) 0.032(3) -0.006(3) 0.018(3) -0.006(3)
N3 0.042(3) 0.051(3) 0.041(3) -0.003(3) 0.017(2) -0.004(3)
N2 0.038(3) 0.054(3) 0.045(3) -0.011(3) 0.017(2) -0.002(3)
N1 0.053(4) 0.076(4) 0.024(3) -0.004(3) 0.003(2) -0.004(3)
N9 0.046(3) 0.049(3) 0.032(3) -0.001(3) 0.011(2) -0.001(2)
N10 0.046(3) 0.052(3) 0.028(3) 0.001(3) 0.010(2) -0.001(2)
N8 0.033(3) 0.050(3) 0.048(3) 0.000(3) 0.010(2) 0.001(3)
N7 0.041(3) 0.045(3) 0.042(3) 0.006(2) 0.009(2) -0.006(2)
N6 0.030(3) 0.057(3) 0.032(3) 0.003(2) 0.017(2) 0.001(2)
C13 0.045(5) 0.083(6) 0.059(5) 0.001(4) 0.008(4) -0.001(4)
C14 0.052(5) 0.083(6) 0.089(6) -0.014(4) 0.023(5) 0.003(5)
C15 0.055(5) 0.079(5) 0.056(5) -0.010(4) 0.021(4) 0.018(4)
C10 0.045(4) 0.052(4) 0.053(4) 0.000(3) 0.022(3) -0.002(3)
C9 0.055(5) 0.055(4) 0.046(4) -0.004(3) 0.018(3) 0.002(3)
C8 0.047(4) 0.052(4) 0.042(4) -0.008(3) 0.019(3) -0.007(3)
C16 0.056(5) 0.054(4) 0.034(4) -0.005(3) 0.013(3) -0.001(3)
C23 0.050(4) 0.049(4) 0.028(3) -0.009(3) 0.013(3) -0.003(3)
C24 0.055(4) 0.048(4) 0.036(4) 0.001(3) 0.016(3) 0.002(3)
C25 0.049(4) 0.047(4) 0.034(3) 0.000(3) 0.020(3) -0.005(3)
C26 0.057(5) 0.058(4) 0.059(4) 0.007(4) 0.021(3) 0.012(4)
C27 0.088(7) 0.062(5) 0.079(6) 0.014(5) 0.032(5) 0.026(4)
C28 0.093(7) 0.069(5) 0.051(5) 0.031(5) 0.017(4) 0.017(4)
C12 0.048(5) 0.069(5) 0.060(5) 0.006(4) 0.017(4) 0.004(4)
C11 0.043(4) 0.058(4) 0.061(5) -0.003(3) 0.024(3) 0.001(4)
C2 0.042(4) 0.044(4) 0.030(3) 0.000(3) 0.008(3) 0.000(3)
C3 0.052(4) 0.048(4) 0.049(4) -0.007(3) 0.022(3) 0.002(3)
C4 0.069(5) 0.048(4) 0.064(5) 0.004(4) 0.035(4) -0.007(4)
C5 0.065(5) 0.038(4) 0.080(5) 0.003(4) 0.030(4) -0.010(4)
C6 0.072(5) 0.046(4) 0.076(5) -0.004(4) 0.029(4) -0.006(4)
C7 0.062(5) 0.046(4) 0.054(4) -0.012(4) 0.020(3) 0.006(3)
C1 0.042(4) 0.048(4) 0.028(3) -0.009(3) 0.006(3) -0.003(3)
C17 0.056(4) 0.058(4) 0.030(3) 0.008(3) 0.023(3) -0.011(3)
C22 0.116(7) 0.072(5) 0.046(4) 0.027(5) 0.040(4) 0.004(4)
C21 0.128(8) 0.074(6) 0.054(5) 0.040(5) 0.042(5) 0.016(4)
C20 0.075(6) 0.084(6) 0.043(4) 0.019(5) 0.025(4) -0.011(4)
C19 0.059(5) 0.071(5) 0.062(5) 0.001(4) 0.030(4) -0.007(4)
C18 0.072(5) 0.059(5) 0.046(4) -0.001(4) 0.021(4) 0.001(3)
C29 0.074(6) 0.099(7) 0.059(5) 0.027(5) 0.007(4) 0.010(5)
C30 0.054(5) 0.094(6) 0.048(4) 0.001(4) 0.020(3) 0.009(4)
C43 0.055(5) 0.063(5) 0.099(7) 0.021(4) 0.028(5) 0.016(5)
C42 0.041(4) 0.083(6) 0.068(5) 0.010(4) 0.018(4) -0.003(4)
C41 0.039(4) 0.071(5) 0.050(4) 0.008(4) 0.003(3) 0.003(4)
C40 0.042(4) 0.056(4) 0.052(4) 0.013(3) 0.003(3) 0.000(3)
C39 0.041(4) 0.058(4) 0.048(4) 0.005(3) 0.005(3) 0.002(3)
C38 0.036(4) 0.052(4) 0.039(4) 0.009(3) 0.009(3) 0.003(3)
C46 0.044(4) 0.047(4) 0.026(3) 0.005(3) 0.008(3) 0.000(3)
C53 0.040(4) 0.046(4) 0.030(3) 0.003(3) 0.011(3) 0.001(3)
C54 0.053(4) 0.041(4) 0.035(4) 0.002(3) 0.014(3) 0.001(3)
C55 0.059(5) 0.048(4) 0.031(3) 0.005(3) 0.012(3) 0.000(3)
C56 0.066(6) 0.103(7) 0.052(5) -0.031(5) 0.006(4) 0.024(5)
C57 0.119(9) 0.111(8) 0.068(6) -0.058(7) 0.005(6) 0.019(6)
C58 0.150(10) 0.051(5) 0.082(7) -0.021(6) 0.065(7) -0.003(5)
C32 0.048(4) 0.043(4) 0.031(3) 0.000(3) 0.016(3) -0.002(3)
C33 0.056(5) 0.045(4) 0.043(4) -0.001(3) 0.011(3) 0.003(3)
C34 0.055(5) 0.050(4) 0.048(4) -0.002(3) 0.006(3) -0.008(3)
C35 0.067(5) 0.049(4) 0.054(5) -0.002(4) 0.017(4) -0.011(3)
C36 0.093(6) 0.038(4) 0.066(5) 0.006(4) 0.012(5) 0.002(4)
C37 0.070(5) 0.048(4) 0.046(4) -0.001(4) 0.002(3) 0.006(3)
C31 0.039(4) 0.042(3) 0.031(3) 0.006(3) 0.009(3) 0.004(3)
C59 0.137(10) 0.057(6) 0.111(8) 0.030(6) 0.059(7) 0.035(5)
C60 0.060(5) 0.069(5) 0.074(5) 0.016(4) 0.029(4) 0.017(4)
C47 0.055(4) 0.045(4) 0.034(4) 0.002(3) 0.014(3) -0.006(3)
C48 0.066(5) 0.057(4) 0.037(4) 0.007(4) 0.008(3) -0.007(3)
C49 0.084(6) 0.068(5) 0.049(4) 0.006(4) 0.002(4) -0.019(4)
C50 0.093(6) 0.052(5) 0.053(5) 0.000(4) 0.007(4) -0.019(4)
C51 0.109(7) 0.053(5) 0.058(5) -0.005(5) -0.004(5) -0.012(4)
C52 0.089(6) 0.054(5) 0.053(5) 0.003(4) -0.002(4) -0.007(4)
C45 0.061(5) 0.083(6) 0.052(4) 0.014(4) 0.006(4) 0.013(4)
C44 0.057(5) 0.093(6) 0.070(6) 0.027(5) 0.008(4) 0.022(5)

loop_
_atom_type_symbol
_atom_type_description
_atom_type_scat_dispersion_real
_atom_type_scat_dispersion_imag
_atom_type_scat_source
C C 0.0181 0.0091 'International Tables Vol C Tables 4.2.6.8 and 6.1.1.4'
H H 0.0000 0.0000 'International Tables Vol C Tables 4.2.6.8 and 6.1.1.4'
N N 0.0311 0.0180 'International Tables Vol C Tables 4.2.6.8 and 6.1.1.4'
O O 0.0492 0.0322 'International Tables Vol C Tables 4.2.6.8 and 6.1.1.4'
Cl Cl 0.3639 0.7018 'International Tables Vol C Tables 4.2.6.8 and 6.1.1.4'

loop_
_geom_angle_atom_site_label_1
_geom_angle_atom_site_label_2
_geom_angle_atom_site_label_3
_geom_angle
N5 N4 C17 116.2(5)
N5 N4 C16 118.9(5)
C17 N4 C16 124.7(5)
C23 N5 N4 118.1(5)
C8 N3 N2 119.0(5)
N3 N2 C2 116.0(5)
N3 N2 C1 117.9(5)
C2 N2 C1 125.1(5)
C1 N1 C16 107.8(5)
C1 N1 H1 126.1
C16 N1 H1 126.1
N10 N9 C47 114.5(5)
N10 N9 C46 118.3(5)
C47 N9 C46 126.5(5)
C53 N10 N9 119.1(5)
C38 N8 N7 118.7(5)
N8 N7 C32 114.7(5)
N8 N7 C31 118.0(5)
C32 N7 C31 125.5(5)
C31 N6 C46 107.0(4)
C31 N6 H6 126.5
C46 N6 H6 126.5
C12 C13 C14 120.5(7)
C12 C13 Cl2 120.6(6)
C14 C13 Cl2 118.9(6)
C13 C14 C15 120.0(7)
C13 C14 H14 120.0
C15 C14 H14 120.0
C14 C15 C10 119.8(7)
C14 C15 H15 120.1
C10 C15 H15 120.1
C11 C10 C15 119.9(7)
C11 C10 C9 122.4(6)
C15 C10 C9 117.6(6)
O1 C9 C8 120.0(6)
O1 C9 C10 121.5(6)
C8 C9 C10 118.5(6)
N3 C8 C9 115.6(6)
N3 C8 C16 123.3(6)
C9 C8 C16 120.1(5)
N4 C16 N1 108.0(5)
N4 C16 C8 109.9(5)
N1 C16 C8 109.8(5)
N4 C16 H16 109.7
N1 C16 H16 109.7
C8 C16 H16 109.7
N5 C23 C24 116.0(6)
N5 C23 C1 124.1(5)
C24 C23 C1 119.2(6)
O2 C24 C23 119.2(6)
O2 C24 C25 118.3(5)
C23 C24 C25 122.5(6)
C26 C25 C30 118.9(6)
C26 C25 C24 117.1(6)
C30 C25 C24 123.4(6)
C27 C26 C25 121.0(7)
C27 C26 H26 119.5
C25 C26 H26 119.5
C28 C27 C26 121.0(7)
C28 C27 H27 119.5
C26 C27 H27 119.5
C27 C28 C29 118.2(7)
C27 C28 Cl4 120.1(7)
C29 C28 Cl4 121.6(7)
C13 C12 C11 120.0(7)
C13 C12 H12 120.0
C11 C12 H12 120.0
C10 C11 C12 119.6(6)
C10 C11 H11 120.2
C12 C11 H11 120.2
C7 C2 C3 119.4(6)
C7 C2 N2 121.3(6)
C3 C2 N2 119.3(5)
C4 C3 C2 119.4(6)
C4 C3 H3 120.3
C2 C3 H3 120.3
C5 C4 C3 121.4(7)
C5 C4 H4 119.3
C3 C4 H4 119.3
C4 C5 C6 119.2(6)
C4 C5 Cl1 119.7(6)
C6 C5 Cl1 121.1(5)
C7 C6 C5 120.4(7)
C7 C6 H6A 119.8
C5 C6 H6A 119.8
C6 C7 C2 120.0(6)
C6 C7 H7 120.0
C2 C7 H7 120.0
N1 C1 N2 110.7(5)
N1 C1 C23 106.3(5)
N2 C1 C23 111.2(5)
N1 C1 H1A 109.5
N2 C1 H1A 109.5
C23 C1 H1A 109.5
C22 C17 C18 119.5(6)
C22 C17 N4 119.8(6)
C18 C17 N4 120.7(6)
C17 C22 C21 119.7(7)
C17 C22 H22 120.2
C21 C22 H22 120.2
C20 C21 C22 120.7(8)
C20 C21 H21 119.6
C22 C21 H21 119.7
C19 C20 C21 118.2(7)
C19 C20 Cl3 121.0(6)
C21 C20 Cl3 120.7(7)
C20 C19 C18 122.0(7)
C20 C19 H19 119.0
C18 C19 H19 119.0
C19 C18 C17 119.9(7)
C19 C18 H18 120.0
C17 C18 H18 120.0
C28 C29 C30 121.8(8)
C28 C29 H29 119.1
C30 C29 H29 119.1
C25 C30 C29 119.1(7)
C25 C30 H30 120.4
C29 C30 H30 120.4
C44 C43 C42 119.7(7)
C44 C43 Cl6 121.1(7)
C42 C43 Cl6 119.1(7)
C43 C42 C41 120.3(7)
C43 C42 H42 119.9
C41 C42 H42 119.9
C40 C41 C42 119.9(6)
C40 C41 H41 120.1
C42 C41 H41 120.1
C41 C40 C45 119.5(6)
C41 C40 C39 123.9(6)
C45 C40 C39 116.6(6)
O3 C39 C38 119.2(6)
O3 C39 C40 121.8(6)
C38 C39 C40 119.0(6)
N8 C38 C39 115.6(6)
N8 C38 C46 123.4(5)
C39 C38 C46 119.4(6)
N6 C46 N9 106.1(5)
N6 C46 C38 110.1(5)
N9 C46 C38 112.0(5)
N6 C46 H46 109.5
N9 C46 H46 109.5
C38 C46 H46 109.5
N10 C53 C54 115.9(5)
N10 C53 C31 124.0(5)
C54 C53 C31 118.8(5)
O4 C54 C53 120.9(6)
O4 C54 C55 119.5(5)
C53 C54 C55 119.4(6)
C60 C55 C56 118.3(7)
C60 C55 C54 117.7(7)
C56 C55 C54 124.0(6)
C57 C56 C55 120.5(8)
C57 C56 H56 119.8
C55 C56 H56 119.8
C58 C57 C56 120.3(9)
C58 C57 H57 119.8
C56 C57 H57 119.8
C57 C58 C59 120.9(8)
C57 C58 Cl8 122.6(10)
C59 C58 Cl8 116.5(9)
C37 C32 C33 120.0(6)
C37 C32 N7 120.7(6)
C33 C32 N7 119.2(6)
C34 C33 C32 118.4(6)
C34 C33 H33 120.8
C32 C33 H33 120.8
C35 C34 C33 121.0(6)
C35 C34 H34 119.5
C33 C34 H34 119.5
C34 C35 C36 120.4(7)
C34 C35 Cl5 120.5(6)
C36 C35 Cl5 119.1(6)
C35 C36 C37 119.9(7)
C35 C36 H36 120.1
C37 C36 H36 120.1
C32 C37 C36 120.4(6)
C32 C37 H37 119.8
C36 C37 H37 119.8
N6 C31 N7 109.0(4)
N6 C31 C53 106.4(5)
N7 C31 C53 112.2(5)
N6 C31 H31 109.7
N7 C31 H31 109.7
C53 C31 H31 109.7
C58 C59 C60 119.4(9)
C58 C59 H59 120.3
C60 C59 H59 120.3
C55 C60 C59 120.5(8)
C55 C60 H60 119.8
C59 C60 H60 119.8
C52 C47 C48 119.9(6)
C52 C47 N9 119.9(6)
C48 C47 N9 120.2(6)
C49 C48 C47 118.6(7)
C49 C48 H48 120.7
C47 C48 H48 120.7
C48 C49 C50 120.6(7)
C48 C49 H49 119.7
C50 C49 H49 119.7
C51 C50 C49 119.5(7)
C51 C50 Cl7 119.9(6)
C49 C50 Cl7 120.6(6)
C50 C51 C52 120.7(8)
C50 C51 H51 119.7
C52 C51 H51 119.7
C51 C52 C47 120.7(7)
C51 C52 H52 119.7
C47 C52 H52 119.7
C44 C45 C40 120.3(7)
C44 C45 H45 119.8
C40 C45 H45 119.8
C43 C44 C45 120.3(7)
C43 C44 H44 119.8
C45 C44 H44 119.8

loop_
_geom_bond_atom_site_label_1
_geom_bond_atom_site_label_2
_geom_bond_distance
Cl2 C13 1.710(8)
Cl4 C28 1.701(8)
Cl1 C5 1.708(7)
Cl3 C20 1.710(7)
Cl6 C43 1.711(8)
Cl8 C58 1.729(9)
Cl5 C35 1.731(7)
Cl7 C50 1.728(7)
O1 C9 1.207(7)
O2 C24 1.229(7)
O3 C39 1.218(7)
O4 C54 1.234(7)
N4 N5 1.345(6)
N4 C17 1.433(8)
N4 C16 1.448(8)
N5 C23 1.319(8)
N3 C8 1.317(7)
N3 N2 1.357(6)
N2 C2 1.420(7)
N2 C1 1.477(7)
N1 C1 1.437(7)
N1 C16 1.452(8)
N1 H1 0.86
N9 N10 1.326(6)
N9 C47 1.429(8)
N9 C46 1.469(7)
N10 C53 1.294(7)
N8 C38 1.310(7)
N8 N7 1.346(7)
N7 C32 1.416(7)
N7 C31 1.493(7)
N6 C31 1.448(7)
N6 C46 1.455(7)
N6 H6 0.86
C13 C12 1.370(10)
C13 C14 1.372(10)
C14 C15 1.385(10)
C14 H14 0.93
C15 C10 1.392(9)
C15 H15 0.93
C10 C11 1.375(9)
C10 C9 1.510(9)
C9 C8 1.476(9)
C8 C16 1.518(8)
C16 H16 0.98
C23 C24 1.464(8)
C23 C1 1.508(8)
C24 C25 1.492(9)
C25 C26 1.386(9)
C25 C30 1.388(9)
C26 C27 1.385(10)
C26 H26 0.93
C27 C28 1.369(10)
C27 H27 0.93
C28 C29 1.386(11)
C12 C11 1.396(9)
C12 H12 0.93
C11 H11 0.93
C2 C7 1.375(8)
C2 C3 1.390(8)
C3 C4 1.372(9)
C3 H3 0.93
C4 C5 1.356(9)
C4 H4 0.93
C5 C6 1.381(9)
C6 C7 1.374(9)
C6 H6A 0.93
C7 H7 0.93
C1 H1A 0.98
C17 C22 1.363(10)
C17 C18 1.381(8)
C22 C21 1.397(10)
C22 H22 0.93
C21 C20 1.385(9)
C21 H21 0.93
C20 C19 1.351(10)
C19 C18 1.375(9)
C19 H19 0.93
C18 H18 0.93
C29 C30 1.397(10)
C29 H29 0.93
C30 H30 0.93
C43 C44 1.374(10)
C43 C42 1.381(10)
C42 C41 1.397(9)
C42 H42 0.93
C41 C40 1.379(9)
C41 H41 0.93
C40 C45 1.389(9)
C40 C39 1.497(9)
C39 C38 1.488(8)
C38 C46 1.510(8)
C46 H46 0.98
C53 C54 1.453(8)
C53 C31 1.515(8)
C54 C55 1.494(8)
C55 C60 1.379(9)
C55 C56 1.385(9)
C56 C57 1.374(12)
C56 H56 0.93
C57 C58 1.346(13)
C57 H57 0.93
C58 C59 1.363(13)
C32 C37 1.376(8)
C32 C33 1.407(8)
C33 C34 1.395(8)
C33 H33 0.93
C34 C35 1.366(9)
C34 H34 0.93
C35 C36 1.378(9)
C36 C37 1.385(9)
C36 H36 0.93
C37 H37 0.93
C31 H31 0.98
C59 C60 1.386(11)
C59 H59 0.93
C60 H60 0.93
C47 C52 1.373(9)
C47 C48 1.403(9)
C48 C49 1.381(9)
C48 H48 0.93
C49 C50 1.397(10)
C49 H49 0.93
C50 C51 1.362(10)
C51 C52 1.369(9)
C51 H51 0.93
C52 H52 0.93
C45 C44 1.385(10)
C45 H45 0.93
C44 H44 0.93

loop_
_geom_torsion_atom_site_label_1
_geom_torsion_atom_site_label_2
_geom_torsion_atom_site_label_3
_geom_torsion_atom_site_label_4
_geom_torsion
C17 N4 N5 C23 178.7(6)
C16 N4 N5 C23 3.3(8)
C8 N3 N2 C2 -166.0(6)
C8 N3 N2 C1 3.1(8)
C47 N9 N10 C53 -168.0(5)
C46 N9 N10 C53 3.2(8)
C38 N8 N7 C32 -164.8(5)
C38 N8 N7 C31 0.8(8)
C12 C13 C14 C15 -0.5(12)
Cl2 C13 C14 C15 178.0(6)
C13 C14 C15 C10 1.5(12)
C14 C15 C10 C11 0.2(11)
C14 C15 C10 C9 -176.9(7)
C11 C10 C9 O1 -142.6(7)
C15 C10 C9 O1 34.4(10)
C11 C10 C9 C8 34.2(10)
C15 C10 C9 C8 -148.8(7)
N2 N3 C8 C9 176.8(5)
N2 N3 C8 C16 8.8(9)
O1 C9 C8 N3 -143.8(7)
C10 C9 C8 N3 39.4(9)
O1 C9 C8 C16 24.6(10)
C10 C9 C8 C16 -152.2(6)
N5 N4 C16 N1 -40.5(7)
C17 N4 C16 N1 144.5(6)
N5 N4 C16 C8 79.2(7)
C17 N4 C16 C8 -95.8(7)
C1 N1 C16 N4 68.5(6)
C1 N1 C16 C8 -51.2(6)
N3 C8 C16 N4 -102.3(7)
C9 C8 C16 N4 90.3(7)
N3 C8 C16 N1 16.3(8)
C9 C8 C16 N1 -151.1(6)
N4 N5 C23 C24 177.7(5)
N4 N5 C23 C1 7.2(9)
N5 C23 C24 O2 -162.5(6)
C1 C23 C24 O2 8.4(9)
N5 C23 C24 C25 18.8(9)
C1 C23 C24 C25 -170.3(6)
O2 C24 C25 C26 28.2(9)
C23 C24 C25 C26 -153.1(6)
O2 C24 C25 C30 -143.0(7)
C23 C24 C25 C30 35.7(10)
C30 C25 C26 C27 -2.2(10)
C24 C25 C26 C27 -173.8(7)
C25 C26 C27 C28 1.5(12)
C26 C27 C28 C29 -0.4(13)
C26 C27 C28 Cl4 176.7(6)
C14 C13 C12 C11 -2.1(12)
Cl2 C13 C12 C11 179.3(6)
C15 C10 C11 C12 -2.9(11)
C9 C10 C11 C12 174.1(6)
C13 C12 C11 C10 3.8(11)
N3 N2 C2 C7 18.5(8)
C1 N2 C2 C7 -149.7(6)
N3 N2 C2 C3 -160.4(5)
C1 N2 C2 C3 31.3(8)
C7 C2 C3 C4 -2.3(10)
N2 C2 C3 C4 176.7(6)
C2 C3 C4 C5 -1.5(11)
C3 C4 C5 C6 4.6(12)
C3 C4 C5 Cl1 -175.7(6)
C4 C5 C6 C7 -3.8(12)
Cl1 C5 C6 C7 176.4(6)
C5 C6 C7 C2 0.1(11)
C3 C2 C7 C6 3.0(10)
N2 C2 C7 C6 -176.0(6)
C16 N1 C1 N2 64.1(6)
C16 N1 C1 C23 -56.8(6)
N3 N2 C1 N1 -40.4(7)
C2 N2 C1 N1 127.6(6)
N3 N2 C1 C23 77.6(6)
C2 N2 C1 C23 -114.4(6)
N5 C23 C1 N1 20.6(8)
C24 C23 C1 N1 -149.6(5)
N5 C23 C1 N2 -100.0(7)
C24 C23 C1 N2 89.9(7)
N5 N4 C17 C22 7.4(9)
C16 N4 C17 C22 -177.4(7)
N5 N4 C17 C18 -171.8(6)
C16 N4 C17 C18 3.3(10)
C18 C17 C22 C21 -0.3(12)
N4 C17 C22 C21 -179.6(7)
C17 C22 C21 C20 1.4(13)
C22 C21 C20 C19 -1.8(13)
C22 C21 C20 Cl3 -179.8(7)
C21 C20 C19 C18 1.2(12)
Cl3 C20 C19 C18 179.3(6)
C20 C19 C18 C17 -0.2(12)
C22 C17 C18 C19 -0.2(11)
N4 C17 C18 C19 179.0(6)
C27 C28 C29 C30 0.0(13)
Cl4 C28 C29 C30 -177.0(6)
C26 C25 C30 C29 1.8(10)
C24 C25 C30 C29 172.9(7)
C28 C29 C30 C25 -0.7(12)
C44 C43 C42 C41 -1.8(12)
Cl6 C43 C42 C41 179.8(6)
C43 C42 C41 C40 0.8(11)
C42 C41 C40 C45 0.6(11)
C42 C41 C40 C39 179.2(7)
C41 C40 C39 O3 -154.2(7)
C45 C40 C39 O3 24.5(10)
C41 C40 C39 C38 24.3(10)
C45 C40 C39 C38 -157.1(7)
N7 N8 C38 C39 179.7(5)
N7 N8 C38 C46 14.4(9)
O3 C39 C38 N8 -155.9(6)
C40 C39 C38 N8 25.6(9)
O3 C39 C38 C46 10.1(10)
C40 C39 C38 C46 -168.4(6)
C31 N6 C46 N9 70.4(5)
C31 N6 C46 C38 -50.9(6)
N10 N9 C46 N6 -43.7(6)
C47 N9 C46 N6 126.3(6)
N10 N9 C46 C38 76.4(7)
C47 N9 C46 C38 -113.5(6)
N8 C38 C46 N6 12.0(8)
C39 C38 C46 N6 -152.8(5)
N8 C38 C46 N9 -105.8(7)
C39 C38 C46 N9 89.4(7)
N9 N10 C53 C54 178.5(5)
N9 N10 C53 C31 11.8(9)
N10 C53 C54 O4 -169.8(6)
C31 C53 C54 O4 -2.4(9)
N10 C53 C54 C55 5.8(8)
C31 C53 C54 C55 173.2(5)
O4 C54 C55 C60 42.8(9)
C53 C54 C55 C60 -132.8(6)
O4 C54 C55 C56 -138.8(7)
C53 C54 C55 C56 45.6(9)
C60 C55 C56 C57 1.8(11)
C54 C55 C56 C57 -176.6(7)
C55 C56 C57 C58 1.0(14)
C56 C57 C58 C59 -2.3(15)
C56 C57 C58 Cl8 178.1(7)
N8 N7 C32 C37 17.2(8)
C31 N7 C32 C37 -147.2(6)
N8 N7 C32 C33 -161.8(5)
C31 N7 C32 C33 33.8(8)
C37 C32 C33 C34 -0.3(9)
N7 C32 C33 C34 178.7(5)
C32 C33 C34 C35 1.7(10)
C33 C34 C35 C36 -2.8(11)
C33 C34 C35 Cl5 177.7(5)
C34 C35 C36 C37 2.7(11)
Cl5 C35 C36 C37 -177.8(5)
C33 C32 C37 C36 0.2(10)
N7 C32 C37 C36 -178.8(6)
C35 C36 C37 C32 -1.3(11)
C46 N6 C31 N7 65.5(6)
C46 N6 C31 C53 -55.7(6)
N8 N7 C31 N6 -41.4(7)
C32 N7 C31 N6 122.4(6)
N8 N7 C31 C53 76.1(6)
C32 N7 C31 C53 -120.0(6)
N10 C53 C31 N6 15.7(8)
C54 C53 C31 N6 -150.6(5)
N10 C53 C31 N7 -103.4(7)
C54 C53 C31 N7 90.2(6)
C57 C58 C59 C60 0.8(14)
Cl8 C58 C59 C60 -179.6(6)
C56 C55 C60 C59 -3.3(11)
C54 C55 C60 C59 175.2(7)
C58 C59 C60 C55 2.0(13)
N10 N9 C47 C52 18.2(8)
C46 N9 C47 C52 -152.2(6)
N10 N9 C47 C48 -160.5(5)
C46 N9 C47 C48 29.1(9)
C52 C47 C48 C49 0.7(10)
N9 C47 C48 C49 179.3(6)
C47 C48 C49 C50 -0.8(11)
C48 C49 C50 C51 1.1(12)
C48 C49 C50 Cl7 179.6(6)
C49 C50 C51 C52 -1.3(13)
Cl7 C50 C51 C52 -179.8(7)
C50 C51 C52 C47 1.2(13)
C48 C47 C52 C51 -0.9(11)
N9 C47 C52 C51 -179.6(7)
C41 C40 C45 C44 -1.1(12)
C39 C40 C45 C44 -179.8(7)
C42 C43 C44 C45 1.3(13)
Cl6 C43 C44 C45 179.7(7)
C40 C45 C44 C43 0.1(13)
